data_7134027
loop_
_publ_author_name
'Cui, Jia-Huan'
'Chen, Qian-Yu'
'Zhang, Jun'
'He, Yan'
'Li, Xingguang'
'Liu, Pei-Nian'

_publ_section_title
;
 Visible light-induced cascade annulation of sulfoxonium ylides with
 azides for the synthesis of 2-trifluoromethyl indoles
;
_journal_name_full 'Chemical Communications'
_journal_paper_doi 10.1039/D4CC05513F
_journal_year 2024
_chemical_formula_moiety 'C18 H13 F3 N2 O'
_chemical_formula_sum 'C18 H13 F3 N2 O'
_chemical_formula_weight 330.30
_space_group_crystal_system orthorhombic
_space_group_IT_number 43
_space_group_name_Hall 'F 2 -2d'
_space_group_name_H-M_alt 'F d d 2'
_atom_sites_solution_hydrogens geom
_atom_sites_solution_primary dual
_audit_creation_date 2023-09-26
_audit_creation_method
;
Olex2 1.5
(compiled 2023.08.24 svn.re1ec1418 for OlexSys, GUI svn.r6817)
;
_audit_update_record
;
2024-02-21 deposited with the CCDC.	2024-12-01 downloaded from the CCDC.
;
_cell_angle_alpha 90
_cell_angle_beta 90
_cell_angle_gamma 90
_cell_formula_units_Z 16
_cell_length_a 16.2399(12)
_cell_length_b 47.800(4)
_cell_length_c 8.1006(7)
_cell_measurement_reflns_used 9935
_cell_measurement_temperature 294.00
_cell_measurement_theta_max 67.786
_cell_measurement_theta_min 3.699
_cell_volume 6288.2(9)
_computing_cell_refinement 'SAINT V8.40B (?, 2016)'
_computing_data_reduction 'SAINT V8.40B (?, 2016)'
_computing_molecular_graphics 'Olex2 1.5 (Dolomanov et al., 2009)'
_computing_publication_material 'Olex2 1.5 (Dolomanov et al., 2009)'
_computing_structure_refinement 'SHELXL 2018/3 (Sheldrick, 2015)'
_computing_structure_solution 'SHELXT 2018/2 (Sheldrick, 2018)'
_diffrn_ambient_temperature 294.00
_diffrn_measured_fraction_theta_full 0.998
_diffrn_measured_fraction_theta_max 0.995
_diffrn_radiation_type CuK\a
_diffrn_radiation_wavelength 1.54178
_diffrn_reflns_av_R_equivalents 0.0582
_diffrn_reflns_av_unetI/netI 0.0282
_diffrn_reflns_Laue_measured_fraction_full 0.998
_diffrn_reflns_Laue_measured_fraction_max 0.995
_diffrn_reflns_limit_h_max 19
_diffrn_reflns_limit_h_min -19
_diffrn_reflns_limit_k_max 57
_diffrn_reflns_limit_k_min -57
_diffrn_reflns_limit_l_max 9
_diffrn_reflns_limit_l_min -9
_diffrn_reflns_number 27508
_diffrn_reflns_point_group_measured_fraction_full 0.995
_diffrn_reflns_point_group_measured_fraction_max 0.990
_diffrn_reflns_theta_full 67.679
_diffrn_reflns_theta_max 68.742
_diffrn_reflns_theta_min 3.699
_diffrn_source_current 1.2
_diffrn_source_power 0.06
_diffrn_source_voltage 50.0
_exptl_absorpt_coefficient_mu 0.959
_exptl_absorpt_correction_T_max 0.7531
_exptl_absorpt_correction_T_min 0.6448
_exptl_absorpt_correction_type multi-scan
_exptl_absorpt_process_details
;
SADABS-2016/2 (Bruker,2016/2) was used for absorption correction.
wR2(int) was 0.1286 before and 0.0683 after correction.
The Ratio of minimum to maximum transmission is 0.8562.
The \l/2 correction factor is Not present.
;
_exptl_crystal_colour 'clear light yellow'
_exptl_crystal_colour_lustre clear
_exptl_crystal_colour_modifier light
_exptl_crystal_colour_primary yellow
_exptl_crystal_density_diffrn 1.396
_exptl_crystal_description block
_exptl_crystal_F_000 2720
_exptl_crystal_size_max 0.27
_exptl_crystal_size_mid 0.19
_exptl_crystal_size_min 0.18
_refine_diff_density_max 0.151
_refine_diff_density_min -0.226
_refine_diff_density_rms 0.054
_refine_ls_abs_structure_details
;
 Flack x determined using 1160 quotients [(I+)-(I-)]/[(I+)+(I-)]
 (Parsons, Flack and Wagner, Acta Cryst. B69 (2013) 249-259).
;
_refine_ls_abs_structure_Flack 0.06(5)
_refine_ls_extinction_method none
_refine_ls_goodness_of_fit_ref 1.167
_refine_ls_hydrogen_treatment constr
_refine_ls_matrix_type full
_refine_ls_number_parameters 217
_refine_ls_number_reflns 2873
_refine_ls_number_restraints 1
_refine_ls_restrained_S_all 1.167
_refine_ls_R_factor_all 0.0454
_refine_ls_R_factor_gt 0.0435
_refine_ls_shift/su_max 0.000
_refine_ls_shift/su_mean 0.000
_refine_ls_structure_factor_coef Fsqd
_refine_ls_weighting_details 'w=1/[\s^2^(Fo^2^)+(0.0505P)^2^+2.8909P] where P=(Fo^2^+2Fc^2^)/3'
_refine_ls_weighting_scheme calc
_refine_ls_wR_factor_gt 0.1019
_refine_ls_wR_factor_ref 0.1033
_reflns_Friedel_coverage 0.850
_reflns_Friedel_fraction_full 0.991
_reflns_Friedel_fraction_max 0.984
_reflns_number_gt 2729
_reflns_number_total 2873
_reflns_threshold_expression 'I > 2\s(I)'
_cod_data_source_file d4cc05513f2.cif
_cod_data_source_block cjh_5452_0ma
_cod_database_code 7134027
_shelx_shelxl_version_number 2018/3
_shelx_space_group_comment
;
The symmetry employed for this shelxl refinement is uniquely defined
by the following loop, which should always be used as a source of
symmetry information in preference to the above space-group names.
They are only intended as comments.
;
_shelx_estimated_absorpt_t_max 0.846
_shelx_estimated_absorpt_t_min 0.782
_olex2_refinement_description
;
1. Fixed Uiso
 At 1.2 times of:
  All C(H) groups, All N(H) groups
2.a Aromatic/amide H refined with riding coordinates:
 N003(H003), N007(H007), C00C(H00C), C00D(H00D), C00F(H00F), C00G(H00G),
 C00H(H00H), C00J(H00J), C00K(H00K), C00L(H00L), C00M(H00M), C00N(H00N),
 C00O(H00O)
;
_olex2_submission_special_instructions 'No special instructions were received'

loop_
_space_group_symop_operation_xyz
'x, y, z'
'-x, -y, z'
'x+1/4, -y+1/4, z+1/4'
'-x+1/4, y+1/4, z+1/4'
'x, y+1/2, z+1/2'
'-x, -y+1/2, z+1/2'
'x+1/4, -y+3/4, z+3/4'
'-x+1/4, y+3/4, z+3/4'
'x+1/2, y, z+1/2'
'-x+1/2, -y, z+1/2'
'x+3/4, -y+1/4, z+3/4'
'-x+3/4, y+1/4, z+3/4'
'x+1/2, y+1/2, z'
'-x+1/2, -y+1/2, z'
'x+3/4, -y+3/4, z+1/4'
'-x+3/4, y+3/4, z+1/4'

loop_
_atom_site_label
_atom_site_type_symbol
_atom_site_fract_x
_atom_site_fract_y
_atom_site_fract_z
_atom_site_U_iso_or_equiv
_atom_site_adp_type
_atom_site_occupancy
_atom_site_site_symmetry_order
_atom_site_calc_flag
_atom_site_refinement_flags_posn
_atom_site_refinement_flags_adp
_atom_site_refinement_flags_occupancy
_atom_site_disorder_assembly
_atom_site_disorder_group
O001 O 0.52042(11) 0.39569(4) 0.3810(3) 0.0515(5) Uani 1 1 d . . . . .
F002 F 0.49616(12) 0.44936(5) 0.5358(3) 0.0791(6) Uani 1 1 d . . . . .
N003 N 0.42615(14) 0.36387(5) 0.4659(3) 0.0484(6) Uani 1 1 d . . . . .
H003 H 0.374751 0.360602 0.482769 0.058 Uiso 1 1 calc R U . . .
F004 F 0.50717(13) 0.45689(5) 0.2782(4) 0.0954(8) Uani 1 1 d . . . . .
F005 F 0.42540(14) 0.48196(4) 0.4238(5) 0.1124(12) Uani 1 1 d . . . . .
C006 C 0.44814(16) 0.38904(6) 0.4031(3) 0.0440(6) Uani 1 1 d . . . . .
N007 N 0.30808(15) 0.44784(5) 0.3341(4) 0.0615(7) Uani 1 1 d . . . . .
H007 H 0.296707 0.465408 0.332061 0.074 Uiso 1 1 calc R U . . .
C008 C 0.29549(17) 0.40110(6) 0.3187(3) 0.0464(6) Uani 1 1 d . . . . .
C009 C 0.37904(16) 0.40790(6) 0.3649(4) 0.0451(6) Uani 1 1 d . . . . .
C00A C 0.38344(16) 0.43662(6) 0.3691(4) 0.0521(7) Uani 1 1 d . . . . .
C00B C 0.51692(18) 0.29683(6) 0.6282(4) 0.0517(7) Uani 1 1 d . . . . .
C00C C 0.48281(16) 0.34304(6) 0.5045(4) 0.0476(6) Uani 1 1 d . . . . .
H00C H 0.537767 0.345754 0.476462 0.057 Uiso 1 1 calc R U . . .
C00D C 0.46156(18) 0.31947(6) 0.5798(4) 0.0520(7) Uani 1 1 d . . . . .
H00D H 0.406007 0.317134 0.604022 0.062 Uiso 1 1 calc R U . . .
C00E C 0.25310(18) 0.42649(6) 0.3024(4) 0.0542(7) Uani 1 1 d . . . . .
C00F C 0.25353(19) 0.37630(7) 0.2825(4) 0.0551(7) Uani 1 1 d . . . . .
H00F H 0.280160 0.359105 0.288284 0.066 Uiso 1 1 calc R U . . .
C00G C 0.1721(2) 0.37795(8) 0.2381(5) 0.0670(9) Uani 1 1 d . . . . .
H00G H 0.143712 0.361577 0.213503 0.080 Uiso 1 1 calc R U . . .
C00H C 0.16984(19) 0.42813(8) 0.2599(5) 0.0670(9) Uani 1 1 d . . . . .
H00H H 0.142618 0.445211 0.253253 0.080 Uiso 1 1 calc R U . . .
C00I C 0.4532(2) 0.45592(7) 0.4018(6) 0.0683(9) Uani 1 1 d . . . . .
C00J C 0.4850(2) 0.27418(6) 0.7159(5) 0.0642(8) Uani 1 1 d . . . . .
H00J H 0.428869 0.273439 0.738008 0.077 Uiso 1 1 calc R U . . .
C00K C 0.6007(2) 0.29670(7) 0.5935(5) 0.0703(10) Uani 1 1 d . . . . .
H00K H 0.623503 0.311305 0.532962 0.084 Uiso 1 1 calc R U . . .
C00L C 0.1305(2) 0.40355(8) 0.2289(5) 0.0705(10) Uani 1 1 d . . . . .
H00L H 0.074940 0.403771 0.200979 0.085 Uiso 1 1 calc R U . . .
C00M C 0.5355(3) 0.25284(7) 0.7705(5) 0.0821(12) Uani 1 1 d . . . . .
H00M H 0.513291 0.238114 0.830969 0.099 Uiso 1 1 calc R U . . .
C00N C 0.6509(3) 0.27506(9) 0.6479(7) 0.0982(15) Uani 1 1 d . . . . .
H00N H 0.706933 0.275388 0.624472 0.118 Uiso 1 1 calc R U . . .
C00O C 0.6184(3) 0.25329(9) 0.7357(6) 0.0950(14) Uani 1 1 d . . . . .
H00O H 0.652190 0.238828 0.771885 0.114 Uiso 1 1 calc R U . . .

loop_
_atom_site_aniso_label
_atom_site_aniso_U_11
_atom_site_aniso_U_22
_atom_site_aniso_U_33
_atom_site_aniso_U_23
_atom_site_aniso_U_13
_atom_site_aniso_U_12
O001 0.0329(10) 0.0574(11) 0.0641(12) -0.0010(9) 0.0045(9) 0.0001(8)
F002 0.0607(11) 0.0725(11) 0.1040(16) -0.0106(12) -0.0224(11) -0.0023(10)
N003 0.0315(10) 0.0497(12) 0.0639(15) 0.0055(11) 0.0034(10) 0.0039(9)
F004 0.0635(12) 0.1021(18) 0.121(2) 0.0329(15) 0.0108(13) -0.0218(11)
F005 0.0696(13) 0.0470(10) 0.221(4) -0.0014(15) -0.0207(17) 0.0019(9)
C006 0.0356(13) 0.0493(14) 0.0469(15) -0.0023(11) 0.0016(11) 0.0015(11)
N007 0.0463(13) 0.0523(13) 0.086(2) 0.0120(13) -0.0071(13) 0.0076(11)
C008 0.0360(13) 0.0594(15) 0.0440(14) 0.0045(11) -0.0009(11) 0.0004(12)
C009 0.0337(13) 0.0520(14) 0.0495(14) 0.0038(12) 0.0001(12) 0.0016(11)
C00A 0.0370(13) 0.0519(15) 0.0675(18) 0.0094(14) -0.0030(13) 0.0034(12)
C00B 0.0569(17) 0.0441(13) 0.0541(16) -0.0028(12) -0.0004(14) 0.0037(12)
C00C 0.0384(14) 0.0476(14) 0.0567(16) 0.0001(12) 0.0014(13) 0.0060(11)
C00D 0.0416(14) 0.0507(15) 0.0636(18) 0.0014(13) 0.0040(13) 0.0015(12)
C00E 0.0414(14) 0.0633(16) 0.0578(17) 0.0141(14) -0.0041(13) 0.0029(13)
C00F 0.0504(15) 0.0650(17) 0.0500(16) 0.0002(14) -0.0047(13) -0.0040(14)
C00G 0.0525(18) 0.089(2) 0.0595(19) 0.0034(17) -0.0110(16) -0.0195(17)
C00H 0.0423(16) 0.088(2) 0.070(2) 0.0218(18) -0.0074(15) 0.0077(15)
C00I 0.0490(16) 0.0512(16) 0.105(3) 0.0084(17) -0.007(2) 0.0020(14)
C00J 0.081(2) 0.0511(16) 0.0609(18) 0.0008(14) -0.0010(18) -0.0069(15)
C00K 0.0579(19) 0.0609(18) 0.092(3) 0.0154(18) 0.0043(18) 0.0145(15)
C00L 0.0435(16) 0.102(3) 0.066(2) 0.0204(19) -0.0130(16) -0.0055(17)
C00M 0.128(4) 0.0469(17) 0.072(2) 0.0070(15) -0.010(2) 0.001(2)
C00N 0.083(3) 0.081(3) 0.130(4) 0.022(3) 0.001(3) 0.034(2)
C00O 0.114(4) 0.068(2) 0.103(3) 0.011(2) -0.017(3) 0.031(2)

loop_
_atom_type_symbol
_atom_type_description
_atom_type_scat_dispersion_real
_atom_type_scat_dispersion_imag
_atom_type_scat_source
C C 0.0181 0.0091 'International Tables Vol C Tables 4.2.6.8 and 6.1.1.4'
H H 0.0000 0.0000 'International Tables Vol C Tables 4.2.6.8 and 6.1.1.4'
F F 0.0727 0.0534 'International Tables Vol C Tables 4.2.6.8 and 6.1.1.4'
N N 0.0311 0.0180 'International Tables Vol C Tables 4.2.6.8 and 6.1.1.4'
O O 0.0492 0.0322 'International Tables Vol C Tables 4.2.6.8 and 6.1.1.4'

loop_
_geom_angle_atom_site_label_1
_geom_angle_atom_site_label_2
_geom_angle_atom_site_label_3
_geom_angle
_geom_angle_site_symmetry_1
_geom_angle_site_symmetry_3
_geom_angle_publ_flag
C006 N003 H003 118.5 . . ?
C006 N003 C00C 123.1(2) . . ?
C00C N003 H003 118.5 . . ?
O001 C006 N003 122.4(2) . . ?
O001 C006 C009 122.6(2) . . ?
N003 C006 C009 115.0(2) . . ?
C00A N007 H007 125.4 . . ?
C00A N007 C00E 109.1(2) . . ?
C00E N007 H007 125.4 . . ?
C00E C008 C009 106.9(2) . . ?
C00F C008 C009 134.6(3) . . ?
C00F C008 C00E 118.3(3) . . ?
C008 C009 C006 129.2(3) . . ?
C00A C009 C006 124.5(2) . . ?
C00A C009 C008 106.2(2) . . ?
N007 C00A C009 109.9(2) . . ?
N007 C00A C00I 118.5(3) . . ?
C009 C00A C00I 131.6(3) . . ?
C00J C00B C00D 118.9(3) . . ?
C00K C00B C00D 123.5(3) . . ?
C00K C00B C00J 117.6(3) . . ?
N003 C00C H00C 118.7 . . ?
C00D C00C N003 122.6(2) . . ?
C00D C00C H00C 118.7 . . ?
C00B C00D H00D 116.8 . . ?
C00C C00D C00B 126.3(3) . . ?
C00C C00D H00D 116.8 . . ?
N007 C00E C008 107.8(2) . . ?
N007 C00E C00H 129.1(3) . . ?
C00H C00E C008 123.2(3) . . ?
C008 C00F H00F 120.8 . . ?
C00G C00F C008 118.4(3) . . ?
C00G C00F H00F 120.8 . . ?
C00F C00G H00G 119.0 . . ?
C00F C00G C00L 122.0(3) . . ?
C00L C00G H00G 119.0 . . ?
C00E C00H H00H 121.6 . . ?
C00L C00H C00E 116.8(3) . . ?
C00L C00H H00H 121.6 . . ?
F002 C00I F004 106.1(3) . . ?
F002 C00I F005 106.7(3) . . ?
F002 C00I C00A 113.6(3) . . ?
F004 C00I F005 106.9(3) . . ?
F004 C00I C00A 112.9(3) . . ?
F005 C00I C00A 110.2(3) . . ?
C00B C00J H00J 119.5 . . ?
C00M C00J C00B 121.1(3) . . ?
C00M C00J H00J 119.5 . . ?
C00B C00K H00K 119.5 . . ?
C00N C00K C00B 120.9(4) . . ?
C00N C00K H00K 119.5 . . ?
C00G C00L H00L 119.4 . . ?
C00H C00L C00G 121.2(3) . . ?
C00H C00L H00L 119.4 . . ?
C00J C00M H00M 119.9 . . ?
C00O C00M C00J 120.2(4) . . ?
C00O C00M H00M 119.9 . . ?
C00K C00N H00N 119.8 . . ?
C00O C00N C00K 120.4(4) . . ?
C00O C00N H00N 119.8 . . ?
C00M C00O H00O 120.1 . . ?
C00N C00O C00M 119.8(4) . . ?
C00N C00O H00O 120.1 . . ?

loop_
_geom_bond_atom_site_label_1
_geom_bond_atom_site_label_2
_geom_bond_distance
_geom_bond_site_symmetry_2
_geom_bond_publ_flag
O001 C006 1.229(3) . ?
F002 C00I 1.328(5) . ?
N003 H003 0.8600 . ?
N003 C006 1.355(4) . ?
N003 C00C 1.391(3) . ?
F004 C00I 1.331(5) . ?
F005 C00I 1.336(4) . ?
C006 C009 1.472(4) . ?
N007 H007 0.8600 . ?
N007 C00A 1.366(4) . ?
N007 C00E 1.380(4) . ?
C008 C009 1.445(4) . ?
C008 C00E 1.401(4) . ?
C008 C00F 1.399(4) . ?
C009 C00A 1.375(4) . ?
C00A C00I 1.485(4) . ?
C00B C00D 1.461(4) . ?
C00B C00J 1.395(4) . ?
C00B C00K 1.389(4) . ?
C00C H00C 0.9300 . ?
C00C C00D 1.327(4) . ?
C00D H00D 0.9300 . ?
C00E C00H 1.397(4) . ?
C00F H00F 0.9300 . ?
C00F C00G 1.373(4) . ?
C00G H00G 0.9300 . ?
C00G C00L 1.400(5) . ?
C00H H00H 0.9300 . ?
C00H C00L 1.361(5) . ?
C00J H00J 0.9300 . ?
C00J C00M 1.381(5) . ?
C00K H00K 0.9300 . ?
C00K C00N 1.389(5) . ?
C00L H00L 0.9300 . ?
C00M H00M 0.9300 . ?
C00M C00O 1.376(7) . ?
C00N H00N 0.9300 . ?
C00N C00O 1.367(7) . ?
C00O H00O 0.9300 . ?

loop_
_geom_torsion_atom_site_label_1
_geom_torsion_atom_site_label_2
_geom_torsion_atom_site_label_3
_geom_torsion_atom_site_label_4
_geom_torsion
_geom_torsion_site_symmetry_1
_geom_torsion_site_symmetry_2
_geom_torsion_site_symmetry_3
_geom_torsion_site_symmetry_4
_geom_torsion_publ_flag
O001 C006 C009 C008 152.1(3) . . . . ?
O001 C006 C009 C00A -28.6(4) . . . . ?
N003 C006 C009 C008 -28.5(4) . . . . ?
N003 C006 C009 C00A 150.8(3) . . . . ?
N003 C00C C00D C00B -178.5(3) . . . . ?
C006 N003 C00C C00D 173.7(3) . . . . ?
C006 C009 C00A N007 -177.5(3) . . . . ?
C006 C009 C00A C00I 3.3(6) . . . . ?
N007 C00A C00I F002 132.3(3) . . . . ?
N007 C00A C00I F004 -106.8(4) . . . . ?
N007 C00A C00I F005 12.6(5) . . . . ?
N007 C00E C00H C00L 177.5(4) . . . . ?
C008 C009 C00A N007 1.9(4) . . . . ?
C008 C009 C00A C00I -177.3(4) . . . . ?
C008 C00E C00H C00L -2.1(5) . . . . ?
C008 C00F C00G C00L -0.2(5) . . . . ?
C009 C008 C00E N007 1.0(3) . . . . ?
C009 C008 C00E C00H -179.4(3) . . . . ?
C009 C008 C00F C00G -178.4(3) . . . . ?
C009 C00A C00I F002 -48.5(5) . . . . ?
C009 C00A C00I F004 72.4(5) . . . . ?
C009 C00A C00I F005 -168.2(4) . . . . ?
C00A N007 C00E C008 0.2(4) . . . . ?
C00A N007 C00E C00H -179.4(3) . . . . ?
C00B C00J C00M C00O -1.4(6) . . . . ?
C00B C00K C00N C00O 0.6(7) . . . . ?
C00C N003 C006 O001 -2.6(4) . . . . ?
C00C N003 C006 C009 177.9(3) . . . . ?
C00D C00B C00J C00M -177.2(3) . . . . ?
C00D C00B C00K C00N 177.6(4) . . . . ?
C00E N007 C00A C009 -1.4(4) . . . . ?
C00E N007 C00A C00I 178.0(3) . . . . ?
C00E C008 C009 C006 177.6(3) . . . . ?
C00E C008 C009 C00A -1.8(3) . . . . ?
C00E C008 C00F C00G -2.2(4) . . . . ?
C00E C00H C00L C00G -0.4(5) . . . . ?
C00F C008 C009 C006 -5.9(5) . . . . ?
C00F C008 C009 C00A 174.7(3) . . . . ?
C00F C008 C00E N007 -176.2(3) . . . . ?
C00F C008 C00E C00H 3.4(5) . . . . ?
C00F C00G C00L C00H 1.6(6) . . . . ?
C00J C00B C00D C00C 176.0(3) . . . . ?
C00J C00B C00K C00N -1.5(6) . . . . ?
C00J C00M C00O C00N 0.5(7) . . . . ?
C00K C00B C00D C00C -3.1(5) . . . . ?
C00K C00B C00J C00M 1.9(5) . . . . ?
C00K C00N C00O C00M -0.1(8) . . . . ?
